data_1569824
loop_
_publ_author_name
'Heinen, Tobias'
'Merzenich, Sarah'
'Kwill, Angelina'
'Vasylyeva, Vera'

_publ_section_title
;
 Halogen Bonding in Sulphonamide Co-Crystals: X&#xb7;&#xb7;&#xb7;&#x3c0;
 Preferred over X&#xb7;&#xb7;&#xb7;O/N?
;
_journal_issue 15
_journal_name_full 'Molecules (Basel, Switzerland)'
_journal_page_first 5910
_journal_paper_doi 10.3390/molecules28155910
_journal_volume 28
_journal_year 2023
_chemical_formula_sum 'C13 H9 F4 I2 N O2 S'
_chemical_formula_weight 573.07
_space_group_crystal_system orthorhombic
_space_group_IT_number 33
_space_group_name_Hall 'P 2c -2n'
_space_group_name_H-M_alt 'P n a 21'
_atom_sites_solution_hydrogens mixed
_audit_creation_method SHELXL-2017/1
_cell_angle_alpha 90
_cell_angle_beta 90
_cell_angle_gamma 90
_cell_formula_units_Z 4
_cell_length_a 8.96170(10)
_cell_length_b 5.82430(10)
_cell_length_c 32.1685(5)
_cell_measurement_temperature 100(2)
_cell_volume 1679.06(4)
_computing_structure_refinement 'SHELXL-2017/1 (Sheldrick, 2017)'
_diffrn_ambient_temperature 100(2)
_diffrn_measured_fraction_theta_full 1.000
_diffrn_measured_fraction_theta_max 0.976
_diffrn_radiation_type CuK\a
_diffrn_radiation_wavelength 1.54184
_diffrn_reflns_av_R_equivalents 0.0479
_diffrn_reflns_av_unetI/netI 0.0356
_diffrn_reflns_Laue_measured_fraction_full 1.000
_diffrn_reflns_Laue_measured_fraction_max 0.976
_diffrn_reflns_limit_h_max 10
_diffrn_reflns_limit_h_min -11
_diffrn_reflns_limit_k_max 6
_diffrn_reflns_limit_k_min -7
_diffrn_reflns_limit_l_max 40
_diffrn_reflns_limit_l_min -40
_diffrn_reflns_number 17831
_diffrn_reflns_point_group_measured_fraction_full 0.960
_diffrn_reflns_point_group_measured_fraction_max 0.913
_diffrn_reflns_theta_full 67.684
_diffrn_reflns_theta_max 78.814
_diffrn_reflns_theta_min 2.747
_exptl_absorpt_coefficient_mu 31.045
_exptl_crystal_density_diffrn 2.267
_exptl_crystal_F_000 1072
_exptl_crystal_size_max 0.140
_exptl_crystal_size_mid 0.070
_exptl_crystal_size_min 0.030
_refine_diff_density_max 1.275
_refine_diff_density_min -1.018
_refine_diff_density_rms 0.134
_refine_ls_abs_structure_details
;
 Flack x determined using 1411 quotients [(I+)-(I-)]/[(I+)+(I-)]
 (Parsons, Flack and Wagner, Acta Cryst. B69 (2013) 249-259).
;
_refine_ls_abs_structure_Flack -0.021(8)
_refine_ls_extinction_method none
_refine_ls_goodness_of_fit_ref 1.085
_refine_ls_hydrogen_treatment mixed
_refine_ls_matrix_type full
_refine_ls_number_parameters 213
_refine_ls_number_reflns 3313
_refine_ls_number_restraints 2
_refine_ls_restrained_S_all 1.085
_refine_ls_R_factor_all 0.0335
_refine_ls_R_factor_gt 0.0328
_refine_ls_shift/su_max 0.001
_refine_ls_shift/su_mean 0.000
_refine_ls_structure_factor_coef Fsqd
_refine_ls_weighting_details 'w=1/[\s^2^(Fo^2^)+(0.0614P)^2^+0.8826P] where P=(Fo^2^+2Fc^2^)/3'
_refine_ls_weighting_scheme calc
_refine_ls_wR_factor_gt 0.0871
_refine_ls_wR_factor_ref 0.0876
_reflns_Friedel_coverage 0.839
_reflns_Friedel_fraction_full 0.919
_reflns_Friedel_fraction_max 0.848
_reflns_number_gt 3221
_reflns_number_total 3313
_reflns_threshold_expression 'I > 2\s(I)'
_cod_data_source_file 1-AK-MB1-1zu1_final.cif
_cod_data_source_block AK-MB1-1zu1_final
_cod_database_code 1569824
_shelx_shelxl_version_number 2017/1
_shelx_space_group_comment
;
The symmetry employed for this shelxl refinement is uniquely defined
by the following loop, which should always be used as a source of
symmetry information in preference to the above space-group names.
They are only intended as comments.
;
_shelx_estimated_absorpt_t_min 0.098
_shelx_estimated_absorpt_t_max 0.456

loop_
_space_group_symop_operation_xyz
'x, y, z'
'-x, -y, z+1/2'
'x+1/2, -y+1/2, z'
'-x+1/2, y+1/2, z+1/2'

loop_
_atom_site_label
_atom_site_type_symbol
_atom_site_fract_x
_atom_site_fract_y
_atom_site_fract_z
_atom_site_U_iso_or_equiv
_atom_site_adp_type
_atom_site_occupancy
_atom_site_site_symmetry_order
_atom_site_calc_flag
_atom_site_refinement_flags_posn
_atom_site_refinement_flags_adp
_atom_site_refinement_flags_occupancy
_atom_site_disorder_assembly
_atom_site_disorder_group
I1 I 0.38038(5) 0.70105(6) 0.52648(2) 0.02372(15) Uani 1 1 d . . . . .
I2 I 0.68261(5) 0.29651(7) 0.71244(2) 0.02690(16) Uani 1 1 d . . . . .
S1 S 0.36881(19) 0.8155(3) 0.40951(6) 0.0183(4) Uani 1 1 d . . . . .
F3 F 0.6809(5) 0.0969(8) 0.62084(16) 0.0277(10) Uani 1 1 d . . . . .
F4 F 0.5681(6) 0.2510(9) 0.54953(16) 0.0310(11) Uani 1 1 d . . . . .
F2 F 0.4920(6) 0.7475(10) 0.69059(16) 0.0309(10) Uani 1 1 d . . . . .
F1 F 0.3812(5) 0.9046(8) 0.61942(17) 0.0304(11) Uani 1 1 d . . . . .
O1 O 0.3807(6) 0.5711(8) 0.40762(17) 0.0234(11) Uani 1 1 d . . . . .
O2 O 0.4996(5) 0.9489(9) 0.41918(17) 0.0235(10) Uani 1 1 d . . . . .
C8 C 0.4719(8) 0.5833(12) 0.5821(2) 0.0231(14) Uani 1 1 d . . . . .
C13 C 0.5486(8) 0.3772(13) 0.5840(2) 0.0217(13) Uani 1 1 d . . . . .
N1 N 0.2452(6) 0.8732(10) 0.44499(19) 0.0196(11) Uani 1 1 d D . . . .
C4 C 0.1756(9) 1.0721(16) 0.2877(3) 0.0324(18) Uani 1 1 d . . . . .
H4 H 0.132516 1.127326 0.262660 0.039 Uiso 1 1 calc R U . . .
C3 C 0.1296(9) 0.8597(17) 0.3041(3) 0.0294(16) Uani 1 1 d . . . . .
H3 H 0.055964 0.770587 0.290350 0.035 Uiso 1 1 calc R U . . .
C11 C 0.5893(8) 0.4175(12) 0.6577(2) 0.0219(14) Uani 1 1 d . . . . .
C12 C 0.6079(9) 0.2968(11) 0.6211(3) 0.0219(16) Uani 1 1 d . . . . .
C10 C 0.5122(9) 0.6233(12) 0.6564(2) 0.0228(13) Uani 1 1 d . . . . .
C9 C 0.4552(10) 0.7026(10) 0.6185(3) 0.0238(16) Uani 1 1 d . . . . .
C5 C 0.2836(12) 1.2012(12) 0.3079(3) 0.0330(19) Uani 1 1 d . . . . .
H5 H 0.315970 1.342114 0.296096 0.040 Uiso 1 1 calc R U . . .
C2 C 0.1941(9) 0.7822(12) 0.3410(3) 0.0236(15) Uani 1 1 d . . . . .
H2 H 0.165712 0.637604 0.352177 0.028 Uiso 1 1 calc R U . . .
C6 C 0.3456(9) 1.1263(13) 0.3456(2) 0.0265(14) Uani 1 1 d . . . . .
H6 H 0.417239 1.216747 0.359990 0.032 Uiso 1 1 calc R U . . .
C7 C 0.2040(9) 1.1173(12) 0.4512(3) 0.0252(15) Uani 1 1 d . . . . .
H7A H 0.293990 1.207133 0.457095 0.038 Uiso 1 1 calc R U . . .
H7B H 0.134702 1.129780 0.474690 0.038 Uiso 1 1 calc R U . . .
H7C H 0.156000 1.176217 0.426018 0.038 Uiso 1 1 calc R U . . .
C1 C 0.2987(8) 0.9142(11) 0.3614(2) 0.0210(13) Uani 1 1 d . . . . .
H1 H 0.164(9) 0.786(18) 0.442(5) 0.05(4) Uiso 1 1 d D . . . .

loop_
_atom_site_aniso_label
_atom_site_aniso_U_11
_atom_site_aniso_U_22
_atom_site_aniso_U_33
_atom_site_aniso_U_23
_atom_site_aniso_U_13
_atom_site_aniso_U_12
I1 0.0225(3) 0.0249(3) 0.0237(3) 0.0033(2) -0.00155(18) 0.00097(15)
I2 0.0259(3) 0.0323(3) 0.0225(3) 0.0037(2) -0.00096(19) 0.00201(16)
S1 0.0167(8) 0.0161(8) 0.0221(9) -0.0007(6) -0.0008(6) 0.0001(5)
F3 0.030(2) 0.024(2) 0.030(2) 0.0011(18) 0.0027(17) 0.0119(18)
F4 0.044(3) 0.0264(18) 0.023(3) -0.0067(19) 0.003(2) 0.006(2)
F2 0.040(3) 0.0299(18) 0.023(2) -0.005(2) 0.003(2) 0.005(2)
F1 0.034(3) 0.022(2) 0.035(3) -0.0001(18) 0.0042(19) 0.0109(19)
O1 0.027(2) 0.013(2) 0.030(3) 0.0007(19) -0.0014(19) 0.0034(18)
O2 0.018(2) 0.023(2) 0.029(3) -0.0007(19) -0.0010(19) -0.0018(18)
C8 0.024(3) 0.021(3) 0.025(3) 0.000(3) 0.002(3) -0.001(3)
C13 0.020(3) 0.027(3) 0.018(3) -0.004(3) 0.001(3) 0.004(3)
N1 0.015(3) 0.018(3) 0.026(3) -0.001(2) -0.002(2) -0.001(2)
C4 0.029(4) 0.044(5) 0.024(4) 0.006(3) 0.002(3) 0.015(3)
C3 0.025(4) 0.042(4) 0.021(4) -0.002(4) -0.003(3) 0.004(3)
C11 0.023(3) 0.020(3) 0.023(3) 0.003(3) -0.001(3) -0.001(3)
C12 0.018(3) 0.018(4) 0.029(5) 0.003(2) 0.005(3) -0.001(2)
C10 0.027(3) 0.021(3) 0.020(3) -0.003(3) 0.002(3) 0.002(3)
C9 0.025(4) 0.016(3) 0.030(5) 0.002(3) 0.003(3) 0.005(3)
C5 0.043(5) 0.025(4) 0.031(5) 0.004(3) -0.004(4) 0.010(3)
C2 0.023(4) 0.025(4) 0.023(4) -0.003(3) 0.003(3) 0.000(3)
C6 0.033(4) 0.021(3) 0.026(4) 0.002(3) 0.004(3) 0.003(3)
C7 0.032(4) 0.019(3) 0.024(4) 0.000(3) 0.008(3) 0.003(3)
C1 0.021(3) 0.021(3) 0.021(3) -0.003(2) 0.000(3) 0.004(3)

loop_
_atom_type_symbol
_atom_type_description
_atom_type_scat_dispersion_real
_atom_type_scat_dispersion_imag
_atom_type_scat_source
C C 0.0181 0.0091 'International Tables Vol C Tables 4.2.6.8 and 6.1.1.4'
H H 0.0000 0.0000 'International Tables Vol C Tables 4.2.6.8 and 6.1.1.4'
F F 0.0727 0.0534 'International Tables Vol C Tables 4.2.6.8 and 6.1.1.4'
I I -0.3257 6.8362 'International Tables Vol C Tables 4.2.6.8 and 6.1.1.4'
N N 0.0311 0.0180 'International Tables Vol C Tables 4.2.6.8 and 6.1.1.4'
O O 0.0492 0.0322 'International Tables Vol C Tables 4.2.6.8 and 6.1.1.4'
S S 0.3331 0.5567 'International Tables Vol C Tables 4.2.6.8 and 6.1.1.4'

loop_
_geom_angle_atom_site_label_1
_geom_angle_atom_site_label_2
_geom_angle_atom_site_label_3
_geom_angle
_geom_angle_site_symmetry_1
_geom_angle_site_symmetry_3
_geom_angle_publ_flag
O1 S1 O2 119.1(3) . . ?
O1 S1 N1 106.7(3) . . ?
O2 S1 N1 106.9(3) . . ?
O1 S1 C1 108.3(3) . . ?
O2 S1 C1 107.6(3) . . ?
N1 S1 C1 107.8(3) . . ?
C9 C8 C13 117.1(7) . . ?
C9 C8 I1 121.6(6) . . ?
C13 C8 I1 121.2(6) . . ?
F4 C13 C8 120.1(7) . . ?
F4 C13 C12 118.4(7) . . ?
C8 C13 C12 121.4(7) . . ?
C7 N1 S1 117.6(5) . . ?
C7 N1 H1 111(9) . . ?
S1 N1 H1 111(10) . . ?
C5 C4 C3 120.3(8) . . ?
C5 C4 H4 119.8 . . ?
C3 C4 H4 119.8 . . ?
C2 C3 C4 118.9(8) . . ?
C2 C3 H3 120.6 . . ?
C4 C3 H3 120.6 . . ?
C12 C11 C10 118.3(7) . . ?
C12 C11 I2 120.2(5) . . ?
C10 C11 I2 121.5(5) . . ?
F3 C12 C11 120.5(8) . . ?
F3 C12 C13 118.5(7) . . ?
C11 C12 C13 121.0(7) . . ?
F2 C10 C11 120.9(7) . . ?
F2 C10 C9 119.4(7) . . ?
C11 C10 C9 119.7(7) . . ?
F1 C9 C8 120.9(8) . . ?
F1 C9 C10 116.6(7) . . ?
C8 C9 C10 122.4(7) . . ?
C4 C5 C6 120.8(8) . . ?
C4 C5 H5 119.6 . . ?
C6 C5 H5 119.6 . . ?
C1 C2 C3 120.4(7) . . ?
C1 C2 H2 119.8 . . ?
C3 C2 H2 119.8 . . ?
C1 C6 C5 117.9(8) . . ?
C1 C6 H6 121.0 . . ?
C5 C6 H6 121.0 . . ?
N1 C7 H7A 109.5 . . ?
N1 C7 H7B 109.5 . . ?
H7A C7 H7B 109.5 . . ?
N1 C7 H7C 109.5 . . ?
H7A C7 H7C 109.5 . . ?
H7B C7 H7C 109.5 . . ?
C2 C1 C6 121.6(7) . . ?
C2 C1 S1 118.5(6) . . ?
C6 C1 S1 119.9(6) . . ?

loop_
_geom_bond_atom_site_label_1
_geom_bond_atom_site_label_2
_geom_bond_distance
_geom_bond_site_symmetry_2
_geom_bond_publ_flag
I1 C8 2.085(8) . ?
I2 C11 2.072(7) . ?
S1 O1 1.429(5) . ?
S1 O2 1.440(5) . ?
S1 N1 1.626(6) . ?
S1 C1 1.766(8) . ?
F3 C12 1.336(9) . ?
F4 C13 1.343(9) . ?
F2 C10 1.329(9) . ?
F1 C9 1.351(9) . ?
C8 C9 1.370(11) . ?
C8 C13 1.385(10) . ?
C13 C12 1.387(12) . ?
N1 C7 1.482(8) . ?
N1 H1 0.89(3) . ?
C4 C5 1.387(14) . ?
C4 C3 1.407(13) . ?
C4 H4 0.9500 . ?
C3 C2 1.395(12) . ?
C3 H3 0.9500 . ?
C11 C12 1.382(11) . ?
C11 C10 1.384(10) . ?
C10 C9 1.399(12) . ?
C5 C6 1.404(12) . ?
C5 H5 0.9500 . ?
C2 C1 1.378(11) . ?
C2 H2 0.9500 . ?
C6 C1 1.400(10) . ?
C6 H6 0.9500 . ?
C7 H7A 0.9800 . ?
C7 H7B 0.9800 . ?
C7 H7C 0.9800 . ?

loop_
_geom_hbond_atom_site_label_D
_geom_hbond_atom_site_label_H
_geom_hbond_atom_site_label_A
_geom_hbond_distance_DH
_geom_hbond_distance_HA
_geom_hbond_distance_DA
_geom_hbond_angle_DHA
_geom_hbond_site_symmetry_A
_geom_hbond_publ_flag
C6 H6 O1 0.95 2.59 3.284(9) 130.1 1_565 yes
C7 H7B F4 0.98 2.58 3.474(9) 152.5 3_465 yes
C7 H7C O2 0.98 2.60 3.287(9) 126.9 3_475 yes
N1 H1 S1 0.89(3) 2.91(7) 3.726(6) 153(12) 3_465 yes
N1 H1 O2 0.89(3) 2.14(5) 3.009(7) 164(14) 3_465 yes

loop_
_geom_torsion_atom_site_label_1
_geom_torsion_atom_site_label_2
_geom_torsion_atom_site_label_3
_geom_torsion_atom_site_label_4
_geom_torsion
_geom_torsion_site_symmetry_1
_geom_torsion_site_symmetry_2
_geom_torsion_site_symmetry_3
_geom_torsion_site_symmetry_4
_geom_torsion_publ_flag
C9 C8 C13 F4 179.6(7) . . . . ?
I1 C8 C13 F4 1.4(10) . . . . ?
C9 C8 C13 C12 -0.9(10) . . . . ?
I1 C8 C13 C12 -179.1(6) . . . . ?
O1 S1 N1 C7 -176.0(5) . . . . ?
O2 S1 N1 C7 55.6(6) . . . . ?
C1 S1 N1 C7 -59.9(6) . . . . ?
C5 C4 C3 C2 0.2(12) . . . . ?
C10 C11 C12 F3 -179.7(6) . . . . ?
I2 C11 C12 F3 2.6(10) . . . . ?
C10 C11 C12 C13 -1.1(11) . . . . ?
I2 C11 C12 C13 -178.8(6) . . . . ?
F4 C13 C12 F3 -0.4(11) . . . . ?
C8 C13 C12 F3 -179.9(7) . . . . ?
F4 C13 C12 C11 -179.0(7) . . . . ?
C8 C13 C12 C11 1.5(11) . . . . ?
C12 C11 C10 F2 -179.5(7) . . . . ?
I2 C11 C10 F2 -1.8(10) . . . . ?
C12 C11 C10 C9 0.2(10) . . . . ?
I2 C11 C10 C9 177.9(6) . . . . ?
C13 C8 C9 F1 -179.7(7) . . . . ?
I1 C8 C9 F1 -1.5(11) . . . . ?
C13 C8 C9 C10 0.0(12) . . . . ?
I1 C8 C9 C10 178.2(6) . . . . ?
F2 C10 C9 F1 -0.2(12) . . . . ?
C11 C10 C9 F1 -180.0(7) . . . . ?
F2 C10 C9 C8 -180.0(7) . . . . ?
C11 C10 C9 C8 0.3(12) . . . . ?
C3 C4 C5 C6 -1.9(13) . . . . ?
C4 C3 C2 C1 1.4(12) . . . . ?
C4 C5 C6 C1 2.0(13) . . . . ?
C3 C2 C1 C6 -1.2(12) . . . . ?
C3 C2 C1 S1 176.4(6) . . . . ?
C5 C6 C1 C2 -0.5(11) . . . . ?
C5 C6 C1 S1 -178.1(7) . . . . ?
O1 S1 C1 C2 36.0(7) . . . . ?
O2 S1 C1 C2 166.0(6) . . . . ?
N1 S1 C1 C2 -79.0(6) . . . . ?
O1 S1 C1 C6 -146.3(6) . . . . ?
O2 S1 C1 C6 -16.3(7) . . . . ?
N1 S1 C1 C6 98.7(6) . . . . ?
